data_2102146
loop_
_publ_author_name
'Low, John N.'
'Ferguson, George'
'Glidewell, Christopher'

_publ_section_title
;
 <i>N</i>-(6-Amino-3,4-dihydro-3-methyl-5-nitroso-4-oxopyrimidin-2-yl)
 derivatives of glycine, valine, serine, threonine and methionine:
 interplay of molecular, molecular--electronic and supramolecular
 structures
;
_journal_issue 5
_journal_name_full 'Acta Crystallographica Section B'
_journal_page_first 882
_journal_page_last 892
_journal_paper_doi 10.1107/S0108768100005437
_journal_volume 56
_journal_year 2000
_chemical_formula_moiety 'C10 H15 N5 O4'
_chemical_formula_sum 'C10 H15 N5 O4'
_chemical_formula_weight 269.27
_chemical_name_systematic
;
 N-(6-Amino-3,4-dihydro-3-methyl-5-nitroso-4-oxopyrimidin-2-yl)
 Valine
;
_space_group_IT_number 19
_symmetry_cell_setting orthorhombic
_symmetry_space_group_name_Hall 'P 2ac 2ab'
_symmetry_space_group_name_H-M 'P 21 21 21'
_cell_angle_alpha 90.00
_cell_angle_beta 90.00
_cell_angle_gamma 90.00
_cell_formula_units_Z 4
_cell_length_a 8.9136(6)
_cell_length_b 11.2501(6)
_cell_length_c 13.0585(12)
_cell_measurement_reflns_used 25
_cell_measurement_temperature 294.0(10)
_cell_measurement_theta_max 18.93
_cell_measurement_theta_min 9.31
_cell_volume 1309.49(16)
_computing_cell_refinement 'SET4 & CELDIM (Enraf-Nonius, 1992)'
_computing_data_collection 'CAD4 (Enraf-Nonius, 1992)'
_computing_data_reduction 'DATRD2 in NRCVAX96 (Gabe et al., 1989)'
_computing_molecular_graphics 'PLATON (Spek, 1999)'
_computing_publication_material 'SHELXL97  and WordPerfect macro PREP8 (Ferguson, 1998)'
_computing_structure_refinement 'SHELXL97 (Sheldrick, 1997b)'
_computing_structure_solution 'SHELXS97 (Sheldrick, 1997a)'
_diffrn_ambient_temperature 294.0(10)
_diffrn_measured_fraction_theta_full 1.000
_diffrn_measured_fraction_theta_max 1.000
_diffrn_measurement_device 'Enraf-Nonius CAD-4'
_diffrn_measurement_method \q/2\q
_diffrn_radiation_monochromator graphite
_diffrn_radiation_source 'X-ray tube'
_diffrn_radiation_type 'Mo K\a'
_diffrn_radiation_wavelength .7093
_diffrn_reflns_av_R_equivalents .019
_diffrn_reflns_av_sigmaI/netI .020
_diffrn_reflns_limit_h_max 11
_diffrn_reflns_limit_h_min -11
_diffrn_reflns_limit_k_max 14
_diffrn_reflns_limit_k_min -14
_diffrn_reflns_limit_l_max 16
_diffrn_reflns_limit_l_min -16
_diffrn_reflns_number 3011
_diffrn_reflns_theta_full 27.42
_diffrn_reflns_theta_max 27.42
_diffrn_reflns_theta_min 2.38
_diffrn_standards_decay_% .7
_diffrn_standards_interval_time 120
_diffrn_standards_number 3
_exptl_absorpt_coefficient_mu .108
_exptl_absorpt_correction_T_max 1.0000
_exptl_absorpt_correction_T_min 1.0000
_exptl_absorpt_correction_type none
_exptl_crystal_colour orange
_exptl_crystal_density_diffrn 1.366
_exptl_crystal_density_method 'not measured'
_exptl_crystal_description needle
_exptl_crystal_F_000 568
_exptl_crystal_size_max .42
_exptl_crystal_size_mid .29
_exptl_crystal_size_min .28
_refine_diff_density_max .277
_refine_diff_density_min -.252
_refine_ls_extinction_method none
_refine_ls_goodness_of_fit_ref 1.036
_refine_ls_hydrogen_treatment constr
_refine_ls_matrix_type full
_refine_ls_number_parameters 185
_refine_ls_number_reflns 1738
_refine_ls_number_restraints 7
_refine_ls_restrained_S_all 1.062
_refine_ls_R_factor_all .0567
_refine_ls_R_factor_gt .0440
_refine_ls_shift/su_max .000
_refine_ls_shift/su_mean .000
_refine_ls_structure_factor_coef Fsqd
_refine_ls_weighting_details 'w=1/[\s^2^(Fo^2^)+(0.0782P)^2^+0.2134P] where P=(Fo^2^+2Fc^2^)/3'
_refine_ls_weighting_scheme calc
_refine_ls_wR_factor_ref .1260
_reflns_number_gt 1375
_reflns_number_total 1738
_reflns_threshold_expression >2\s(I)
_cod_data_source_file na0105.cif
_cod_data_source_block 9878
_cod_depositor_comments
;
The following automatic conversions were performed:

'_refine_ls_weighting_scheme' value
'w=1/[\s^2^(Fo^2^)+(0.0782P)^2^+0.2134P] where P=(Fo^2^+2Fc^2^)/3'
was changed to 'calc'. New tag '_refine_ls_weighting_details' was
created. The value of the new tag was set to
'w=1/[\s^2^(Fo^2^)+(0.0782P)^2^+0.2134P] where P=(Fo^2^+2Fc^2^)/3'.

Automatic conversion script
Id: cif_fix_values 3143 2015-03-26 13:38:13Z robertas 
;
_cod_database_code 2102146

loop_
_symmetry_equiv_pos_as_xyz
'x, y, z'
'-x+1/2, -y, z+1/2'
'x+1/2, -y+1/2, -z'
'-x, y+1/2, -z+1/2'

loop_
_atom_site_label
_atom_site_fract_x
_atom_site_fract_y
_atom_site_fract_z
_atom_site_U_iso_or_equiv
_atom_site_adp_type
_atom_site_calc_flag
_atom_site_refinement_flags
_atom_site_occupancy
_atom_site_type_symbol
N1 .2942(3) .44881(18) .0569(2) .0395(5) Uani d . 1 N
C2 .1879(3) .4069(2) .1164(2) .0327(5) Uani d . 1 C
N3 .0688(3) .47182(18) .15295(18) .0354(5) Uani d . 1 N
C3 -.0587(4) .4131(3) .2033(3) .0518(8) Uani d . 1 C
C4 .0651(3) .5957(2) .1402(2) .0343(6) Uani d . 1 C
O4 -.0350(2) .65428(18) .17899(18) .0496(6) Uani d . 1 O
C5 .1853(3) .6450(2) .0781(2) .0342(6) Uani d . 1 C
N5 .1884(3) .76300(19) .07436(19) .0422(6) Uani d . 1 N
O5 .2906(3) .81031(16) .01713(18) .0518(6) Uani d . 1 O
C6 .2927(3) .5647(2) .0315(2) .0345(6) Uani d . 1 C
N6 .3960(3) .6015(2) -.0315(2) .0479(6) Uani d . 1 N
N2 .1952(3) .29198(18) .14207(18) .0387(5) Uani d . 1 N
C21 .3180(3) .2160(2) .1076(2) .0403(6) Uani d . 1 C
C211 .2514(3) .0959(2) .0798(2) .0382(6) Uani d . 1 C
O21 .3511(3) .02366(18) .0431(3) .0720(8) Uani d . 1 O
O22 .1211(2) .07316(18) .0913(2) .0535(6) Uani d . 1 O
C22 .4438(4) .2086(4) .1868(3) .0782(12) Uani d D 1 C
C23A .4071(6) .1479(7) .2819(4) .085(2) Uani d PD .701(6) C
C23B .4475(17) .3014(13) .2689(11) .099(6) Uiso d PD .299(6) C
C24A .5920(6) .1769(9) .1466(6) .134(4) Uani d PD .701(6) C
C24B .5334(12) .3198(7) .1977(9) .057(3) Uiso d PD .299(6) C
H3A -.1344 .4710 .2189 .078 Uiso calc R 1 H
H3B -.0252 .3761 .2655 .078 Uiso calc R 1 H
H3C -.0996 .3538 .1585 .078 Uiso calc R 1 H
H6A .4613 .5523 -.0550 .057 Uiso calc R 1 H
H6B .3989 .6750 -.0496 .057 Uiso calc R 1 H
H2 .1257 .2621 .1799 .046 Uiso calc R 1 H
H21 .3141 -.0469 .0400 .108 Uiso calc R 1 H
H21A .3598 .2509 .0451 .048 Uiso calc R 1 H
H22A .4560 .2916 .2081 .094 Uiso d PR .701(6) H
H22B .4933 .1322 .1993 .094 Uiso d PR .299(6) H
H23A .3264 .1888 .3154 .127 Uiso calc PR .350(3) H
H23B .4935 .1472 .3258 .127 Uiso calc PR .350(3) H
H23C .3773 .0677 .2672 .127 Uiso calc PR .350(3) H
H23D .4717 .0803 .2902 .127 Uiso calc PR .350(3) H
H23E .3046 .1220 .2799 .127 Uiso calc PR .350(3) H
H23F .4208 .2014 .3384 .127 Uiso calc PR .350(3) H
H23G .4858 .3743 .2411 .148 Uiso calc PR .150(3) H
H23H .5113 .2753 .3237 .148 Uiso calc PR .150(3) H
H23I .3479 .3141 .2945 .148 Uiso calc PR .150(3) H
H23J .4108 .2681 .3318 .148 Uiso calc PR .150(3) H
H23K .3854 .3672 .2492 .148 Uiso calc PR .150(3) H
H23L .5488 .3283 .2783 .148 Uiso calc PR .150(3) H
H24A .6195 .2316 .0934 .202 Uiso calc PR .350(3) H
H24B .5889 .0977 .1193 .202 Uiso calc PR .350(3) H
H24C .6647 .1805 .2008 .202 Uiso calc PR .350(3) H
H24D .6292 .1083 .1822 .202 Uiso calc PR .350(3) H
H24E .6598 .2422 .1563 .202 Uiso calc PR .350(3) H
H24F .5840 .1593 .0749 .202 Uiso calc PR .350(3) H
H24G .5387 .3595 .1327 .086 Uiso calc PR .150(3) H
H24H .6328 .3004 .2204 .086 Uiso calc PR .150(3) H
H24I .4863 .3710 .2469 .086 Uiso calc PR .150(3) H
H24J .5665 .3277 .2673 .086 Uiso calc PR .150(3) H
H24K .4724 .3869 .1796 .086 Uiso calc PR .150(3) H
H24L .6189 .3162 .1531 .086 Uiso calc PR .150(3) H

loop_
_atom_site_aniso_label
_atom_site_aniso_U_11
_atom_site_aniso_U_22
_atom_site_aniso_U_33
_atom_site_aniso_U_12
_atom_site_aniso_U_13
_atom_site_aniso_U_23
N1 .0406(12) .0186(9) .0593(13) .0038(9) .0087(12) -.0018(9)
C2 .0363(12) .0196(10) .0422(12) .0000(10) -.0019(12) -.0026(9)
N3 .0389(12) .0211(9) .0462(12) .0007(9) .0056(11) -.0011(9)
C3 .0519(17) .0344(15) .069(2) .0009(14) .0196(17) .0018(14)
C4 .0374(13) .0225(11) .0429(13) .0049(11) -.0009(12) -.0031(10)
O4 .0512(12) .0324(10) .0653(14) .0093(10) .0162(11) -.0001(10)
C5 .0407(14) .0201(10) .0419(13) .0033(11) .0013(13) -.0036(10)
N5 .0512(14) .0220(10) .0534(13) .0044(10) .0061(13) -.0013(9)
O5 .0677(14) .0195(8) .0682(13) -.0003(9) .0204(12) -.0007(9)
C6 .0368(13) .0192(10) .0476(14) .0008(10) .0044(12) -.0035(10)
N6 .0520(14) .0206(10) .0710(16) .0028(10) .0218(13) -.0004(11)
N2 .0423(12) .0191(9) .0548(13) .0016(10) .0082(11) -.0002(9)
C21 .0382(14) .0203(11) .0624(16) .0023(11) .0012(14) -.0043(11)
C211 .0473(15) .0209(11) .0463(14) -.0013(11) .0050(13) .0001(11)
O21 .0687(16) .0241(10) .123(2) -.0032(10) .0363(16) -.0137(12)
O22 .0484(12) .0326(11) .0794(17) -.0066(9) .0005(12) -.0157(11)
C22 .061(2) .070(3) .104(3) .007(2) -.031(2) -.016(2)
C23A .053(3) .128(6) .074(4) -.006(4) -.007(3) .037(4)
C24A .064(4) .198(11) .140(7) .047(6) -.017(5) -.042(8)

loop_
_atom_type_symbol
_atom_type_description
_atom_type_scat_dispersion_real
_atom_type_scat_dispersion_imag
_atom_type_scat_source
C C .0033 .0016 'International Tables Vol C Tables 4.2.6.8 and 6.1.1.4'
H H .0000 .0000 'International Tables Vol C Tables 4.2.6.8 and 6.1.1.4'
N N .0061 .0033 'International Tables Vol C Tables 4.2.6.8 and 6.1.1.4'
O O .0106 .0060 'International Tables Vol C Tables 4.2.6.8 and 6.1.1.4'

loop_
_geom_angle_atom_site_label_1
_geom_angle_atom_site_label_2
_geom_angle_atom_site_label_3
_geom_angle
_geom_angle_publ_flag
C2 N1 C6 119.1(2) no
N1 C2 N2 117.4(2) no
N1 C2 N3 124.9(2) no
N2 C2 N3 117.7(2) no
C2 N3 C4 120.3(2) no
C2 N3 C3 120.9(2) no
C4 N3 C3 118.8(2) no
O4 C4 N3 120.3(3) no
O4 C4 C5 124.4(2) no
N3 C4 C5 115.3(2) no
N5 C5 C6 126.4(3) no
N5 C5 C4 114.7(2) no
C6 C5 C4 118.9(2) no
O5 N5 C5 116.6(2) no
N6 C6 N1 117.2(2) no
N6 C6 C5 122.3(2) no
N1 C6 C5 120.5(2) no
C2 N2 C21 121.7(2) no
N2 C21 C211 107.5(2) no
N2 C21 C22 111.9(3) no
C211 C21 C22 113.6(3) no
O22 C211 O21 125.2(3) no
O22 C211 C21 122.6(3) no
O21 C211 C21 112.2(2) no
C23A C22 C24A 113.2(5) no
C23A C22 C24B 115.7(5) no
C24A C22 C24B 75.9(6) no
C23A C22 C23B 73.8(8) no
C24A C22 C23B 114.0(6) no
C24B C22 C23B 48.3(7) no
C23A C22 C21 116.0(4) no
C24A C22 C21 115.6(4) no
C24B C22 C21 114.3(5) no
C23B C22 C21 117.6(7) no

loop_
_geom_bond_atom_site_label_1
_geom_bond_atom_site_label_2
_geom_bond_distance
_geom_bond_publ_flag
N1 C2 1.313(3) no
N1 C6 1.345(3) no
C2 N2 1.337(3) no
C2 N3 1.374(3) no
N3 C4 1.404(3) no
N3 C3 1.470(4) no
C4 O4 1.219(3) no
C4 C5 1.453(4) no
C5 N5 1.329(3) no
C5 C6 1.450(3) no
N5 O5 1.293(3) no
C6 N6 1.303(4) no
N2 C21 1.460(3) no
C21 C211 1.519(4) no
C21 C22 1.528(5) no
C211 O22 1.199(4) no
C211 O21 1.296(3) no
C22 C23A 1.454(4) no
C22 C24A 1.466(4) no
C22 C24B 1.491(5) no
C22 C23B 1.496(5) no

loop_
_geom_hbond_atom_site_label_D
_geom_hbond_atom_site_label_H
_geom_hbond_atom_site_label_A
_geom_hbond_site_symmetry_A
_geom_hbond_distance_DH
_geom_hbond_distance_HA
_geom_hbond_distance_DA
_geom_hbond_angle_DHA
_geom_hbond_publ_flag
N2 H2 O4 4_545 .86 2.35 3.146(3) 154 yes
N6 H6A O22 3_555 .86 2.06 2.915(3) 172 yes
N6 H6B O5 . .86 2.00 2.609(3) 127 yes
O21 H21 O5 1_545 .86 1.65 2.483(3) 163 yes
O21 H21 N5 1_545 .86 2.46 3.297(3) 166 no
C3 H3A O4 . .96 2.31 2.743(3) 107 no
C21 H21A N1 . .98 2.31 2.708(2) 104 no

loop_
_geom_torsion_atom_site_label_1
_geom_torsion_atom_site_label_2
_geom_torsion_atom_site_label_3
_geom_torsion_atom_site_label_4
_geom_torsion
_geom_torsion_publ_flag
C6 N1 C2 N2 -178.3(3) no
C6 N1 C2 N3 2.6(4) no
N1 C2 N3 C4 -9.4(4) no
N2 C2 N3 C4 171.5(3) no
N1 C2 N3 C3 168.8(3) no
N2 C2 N3 C3 -10.2(4) no
C2 N3 C4 O4 -174.7(2) no
C3 N3 C4 O4 7.0(4) no
C2 N3 C4 C5 6.0(4) no
C3 N3 C4 C5 -172.3(2) no
O4 C4 C5 N5 6.6(4) no
N3 C4 C5 N5 -174.2(3) no
O4 C4 C5 C6 -176.5(3) no
N3 C4 C5 C6 2.8(4) no
C6 C5 N5 O5 5.6(5) no
C4 C5 N5 O5 -177.7(2) no
C2 N1 C6 N6 -176.8(3) no
C2 N1 C6 C5 6.8(4) no
N5 C5 C6 N6 -9.0(5) no
C4 C5 C6 N6 174.4(3) no
N5 C5 C6 N1 167.1(3) no
C4 C5 C6 N1 -9.4(4) no
N1 C2 N2 C21 1.4(4) no
N3 C2 N2 C21 -179.5(2) no
C2 N2 C21 C211 -140.1(3) no
C2 N2 C21 C22 94.5(3) no
N2 C21 C211 O22 -3.3(4) no
C22 C21 C211 O22 121.1(3) no
N2 C21 C211 O21 176.7(3) no
C22 C21 C211 O21 -58.9(4) no
N2 C21 C22 C23A 67.4(5) no
C211 C21 C22 C23A -54.6(5) no
N2 C21 C22 C24A -156.5(5) no
C211 C21 C22 C24A 81.4(6) no
N2 C21 C22 C24B -71.2(6) no
C211 C21 C22 C24B 166.8(6) no
N2 C21 C22 C23B -17.2(9) no
C211 C21 C22 C23B -139.2(8) no
